data_4003263
loop_
_publ_author_name
'Engel, Emile R.'
'Smith, Vincent J.'
'Bezuidenhout, Charl X.'
'Barbour, Leonard J.'

_publ_section_title
;
 Thermoresponsive Organic Inclusion Compounds: Modification of Thermal
 Expansion Behavior by Simple Guest Replacement
;
_journal_issue 14
_journal_name_full 'Chemistry of Materials'
_journal_page_first 5073
_journal_paper_doi 10.1021/acs.chemmater.6b01916
_journal_volume 28
_journal_year 2016
_chemical_formula_moiety 'C12 H24 O6, 2(C H3 I)'
_chemical_formula_sum 'C14 H30 I2 O6'
_chemical_formula_weight 548.18
_chemical_name_common 260K
_space_group_crystal_system monoclinic
_space_group_IT_number 14
_space_group_name_Hall '-P 2yn'
_space_group_name_H-M_alt 'P 1 21/n 1'
_atom_sites_solution_hydrogens geom
_atom_sites_solution_primary direct
_atom_sites_solution_secondary difmap
_audit_creation_date 2015-10-06
_audit_creation_method
;
Olex2 1.2
(compiled 2014.09.19 svn.r3010 for OlexSys, GUI svn.r4874)
;
_cell_angle_alpha 90.00
_cell_angle_beta 106.832(2)
_cell_angle_gamma 90.00
_cell_formula_units_Z 2
_cell_length_a 9.0605(3)
_cell_length_b 8.6754(2)
_cell_length_c 14.2921(5)
_cell_measurement_reflns_used 3375
_cell_measurement_temperature 260(2)
_cell_measurement_theta_max 26.36
_cell_measurement_theta_min 2.39
_cell_volume 1075.28(6)
_computing_cell_refinement 'Bruker SAINT'
_computing_data_collection 'Bruker APEX2'
_computing_data_reduction 'Bruker SAINT'
_computing_molecular_graphics 'Olex2 (Dolomanov et al., 2009)'
_computing_publication_material 'Olex2 (Dolomanov et al., 2009)'
_computing_structure_refinement 'ShelXL (Sheldrick, 2008)'
_computing_structure_solution 'ShelXS (Sheldrick, 2008)'
_diffrn_ambient_temperature 260(2)
_diffrn_measured_fraction_theta_full 0.997
_diffrn_measured_fraction_theta_max 0.997
_diffrn_measurement_device_type 'Bruker APEX-II CCD'
_diffrn_measurement_method '\f and \w scans'
_diffrn_radiation_monochromator 'INCOATEC quazar mirrior optics'
_diffrn_radiation_type MoK\a
_diffrn_radiation_wavelength 0.71073
_diffrn_reflns_av_R_equivalents 0.0182
_diffrn_reflns_av_unetI/netI 0.0188
_diffrn_reflns_limit_h_max 12
_diffrn_reflns_limit_h_min -7
_diffrn_reflns_limit_k_max 8
_diffrn_reflns_limit_k_min -11
_diffrn_reflns_limit_l_max 19
_diffrn_reflns_limit_l_min -19
_diffrn_reflns_number 8589
_diffrn_reflns_theta_full 28.31
_diffrn_reflns_theta_max 28.31
_diffrn_reflns_theta_min 2.39
_diffrn_source 'INCOATEC Mo micro source'
_diffrn_source_type 'Bruker APEX II DUO QUAZAR'
_diffrn_standards_number 0
_exptl_absorpt_coefficient_mu 2.945
_exptl_absorpt_correction_T_max 0.8667
_exptl_absorpt_correction_T_min 0.6664
_exptl_absorpt_correction_type multi-scan
_exptl_absorpt_process_details 'symmetry-related measurements'
_exptl_crystal_colour yellow
_exptl_crystal_density_diffrn 1.693
_exptl_crystal_density_method 'not measured'
_exptl_crystal_description plate
_exptl_crystal_F_000 536
_exptl_crystal_size_max 0.15
_exptl_crystal_size_mid 0.15
_exptl_crystal_size_min 0.05
_refine_diff_density_max 1.055
_refine_diff_density_min -0.904
_refine_diff_density_rms 0.069
_refine_ls_extinction_method none
_refine_ls_goodness_of_fit_ref 1.022
_refine_ls_hydrogen_treatment mixed
_refine_ls_matrix_type full
_refine_ls_number_parameters 101
_refine_ls_number_reflns 2666
_refine_ls_number_restraints 0
_refine_ls_restrained_S_all 1.022
_refine_ls_R_factor_all 0.0452
_refine_ls_R_factor_gt 0.0334
_refine_ls_shift/su_max 0.000
_refine_ls_shift/su_mean 0.000
_refine_ls_structure_factor_coef Fsqd
_refine_ls_weighting_details 'calc w=1/[\s^2^(Fo^2^)+(0.0301P)^2^+1.2152P] where P=(Fo^2^+2Fc^2^)/3'
_refine_ls_weighting_scheme calc
_refine_ls_wR_factor_gt 0.0750
_refine_ls_wR_factor_ref 0.0814
_reflns_number_gt 2073
_reflns_number_total 2666
_reflns_threshold_expression >2sigma(I)
_cod_data_source_file 3_260k.cif
_cod_data_source_block c:\frames\guest\ere_18~1\wof0eb~1\260k
_cod_database_code 4003263
_olex2_refinement_description
;
1. Others
 Fixed Uiso: H4A(0.095) H4B(0.095) H7A(0.098) H7B(0.098) H7C(0.098) H3A(0.098)
 H3B(0.098) H5A(0.094) H5B(0.094) H1A(0.098) H1B(0.098) H2A(0.097) H2B(0.097)
 H6A(0.099) H6B(0.099)
 Fixed X: H4A(0.7131) H4B(0.737) H7A(0.449) H7B(0.3716) H7C(0.5302)
 H3A(0.4824) H3B(0.4578) H5A(0.8949) H5B(0.7438) H1A(0.0464) H1B(0.0921)
 H2A(0.2599) H2B(0.2185) H6A(0.8429) H6B(0.9921)
 Fixed Y: H4A(0.6008) H4B(0.4549) H7A(0.7542) H7B(0.622) H7C(0.6907)
 H3A(0.3656) H3B(0.5043) H5A(0.6698) H5B(0.7542) H1A(0.3721) H1B(0.526)
 H2A(0.5937) H2B(0.4412) H6A(0.7648) H6B(0.6721)
 Fixed Z: H4A(0.2575) H4B(0.3254) H7A(0.4355) H7B(0.4795) H7C(0.5406)
 H3A(0.2516) H3B(0.1779) H5A(0.3958) H5B(0.4007) H1A(0.2798) H1B(0.3393)
 H2A(0.2453) H2B(0.1839) H6A(0.5724) H6B(0.573)
;
_olex2_submission_special_instructions 'No special instructions were received'

loop_
_space_group_symop_id
_space_group_symop_operation_xyz
1 'x, y, z'
2 '-x+1/2, y+1/2, -z+1/2'
3 '-x, -y, -z'
4 'x-1/2, -y-1/2, z-1/2'

loop_
_atom_site_label
_atom_site_type_symbol
_atom_site_fract_x
_atom_site_fract_y
_atom_site_fract_z
_atom_site_U_iso_or_equiv
_atom_site_adp_type
_atom_site_occupancy
_atom_site_symmetry_multiplicity
_atom_site_calc_flag
_atom_site_refinement_flags
I1 I 0.31546(3) 0.88066(3) 0.554919(19) 0.07271(12) Uani 1 1 d .
O3 O 0.8000(3) 0.5784(3) 0.4891(2) 0.0679(7) Uani 1 1 d .
O2 O 0.5425(3) 0.5650(3) 0.31468(17) 0.0677(7) Uani 1 1 d .
O1 O 0.2689(3) 0.4075(3) 0.3265(2) 0.0684(7) Uani 1 1 d .
C4 C 0.7005(5) 0.5606(5) 0.3181(3) 0.0792(12) Uani 1 1 d .
H4A H 0.7131 0.6008 0.2575 0.095 Uiso 1 1 calc R
H4B H 0.7370 0.4549 0.3254 0.095 Uiso 1 1 calc R
C7 C 0.4326(4) 0.7141(4) 0.4943(3) 0.0656(9) Uani 1 1 d .
H7A H 0.4490 0.7542 0.4355 0.098 Uiso 1 1 calc R
H7B H 0.3716 0.6220 0.4795 0.098 Uiso 1 1 calc R
H7C H 0.5302 0.6907 0.5406 0.098 Uiso 1 1 calc R
C3 C 0.4492(6) 0.4721(5) 0.2411(3) 0.0814(13) Uani 1 1 d .
H3A H 0.4824 0.3656 0.2516 0.098 Uiso 1 1 calc R
H3B H 0.4578 0.5043 0.1779 0.098 Uiso 1 1 calc R
C5 C 0.7918(5) 0.6541(5) 0.4014(4) 0.0785(12) Uani 1 1 d .
H5A H 0.8949 0.6698 0.3958 0.094 Uiso 1 1 calc R
H5B H 0.7438 0.7542 0.4007 0.094 Uiso 1 1 calc R
C1 C 0.1197(5) 0.4185(6) 0.3361(4) 0.0818(13) Uani 1 1 d .
H1A H 0.0464 0.3721 0.2798 0.098 Uiso 1 1 calc R
H1B H 0.0921 0.5260 0.3393 0.098 Uiso 1 1 calc R
C2 C 0.2868(5) 0.4859(5) 0.2429(3) 0.0808(13) Uani 1 1 d .
H2A H 0.2599 0.5937 0.2453 0.097 Uiso 1 1 calc R
H2B H 0.2185 0.4412 0.1839 0.097 Uiso 1 1 calc R
C6 C 0.8858(5) 0.6621(5) 0.5736(4) 0.0824(13) Uani 1 1 d .
H6A H 0.8429 0.7648 0.5724 0.099 Uiso 1 1 calc R
H6B H 0.9921 0.6721 0.5730 0.099 Uiso 1 1 calc R

loop_
_atom_site_aniso_label
_atom_site_aniso_U_11
_atom_site_aniso_U_22
_atom_site_aniso_U_33
_atom_site_aniso_U_23
_atom_site_aniso_U_13
_atom_site_aniso_U_12
I1 0.0995(2) 0.05995(17) 0.07131(18) -0.00090(12) 0.04468(15) 0.01149(13)
O3 0.0669(15) 0.0546(14) 0.0900(19) -0.0014(13) 0.0348(14) -0.0056(12)
O2 0.0887(18) 0.0691(16) 0.0513(13) -0.0014(12) 0.0296(13) 0.0154(14)
O1 0.0625(15) 0.0678(16) 0.0636(15) -0.0044(12) 0.0005(12) 0.0100(12)
C4 0.104(3) 0.078(3) 0.081(3) 0.015(2) 0.066(3) 0.019(2)
C7 0.075(2) 0.058(2) 0.068(2) 0.0013(17) 0.0279(19) 0.0137(18)
C3 0.122(4) 0.080(3) 0.0431(18) 0.0006(18) 0.025(2) 0.023(3)
C5 0.084(3) 0.063(2) 0.111(3) 0.003(2) 0.063(3) 0.001(2)
C1 0.057(2) 0.082(3) 0.091(3) -0.008(2) -0.002(2) 0.004(2)
C2 0.102(3) 0.080(3) 0.0435(18) -0.0007(18) -0.0055(19) 0.015(2)
C6 0.051(2) 0.073(3) 0.119(4) -0.016(3) 0.018(2) -0.013(2)

loop_
_atom_type_symbol
_atom_type_description
_atom_type_scat_dispersion_real
_atom_type_scat_dispersion_imag
_atom_type_scat_source
C C 0.0033 0.0016 'International Tables Vol C Tables 4.2.6.8 and 6.1.1.4'
H H 0.0000 0.0000 'International Tables Vol C Tables 4.2.6.8 and 6.1.1.4'
N N 0.0061 0.0033 'International Tables Vol C Tables 4.2.6.8 and 6.1.1.4'
O O 0.0106 0.0060 'International Tables Vol C Tables 4.2.6.8 and 6.1.1.4'
I I -0.4742 1.8119 'International Tables Vol C Tables 4.2.6.8 and 6.1.1.4'

loop_
_geom_angle_atom_site_label_1
_geom_angle_atom_site_label_2
_geom_angle_atom_site_label_3
_geom_angle
_geom_angle_site_symmetry_1
_geom_angle_site_symmetry_3
C5 O3 C6 113.2(3) . .
C3 O2 C4 113.2(3) . .
C1 O1 C2 113.4(3) . .
O2 C4 H4A 109.7 . .
O2 C4 H4B 109.7 . .
O2 C4 C5 109.6(3) . .
H4A C4 H4B 108.2 . .
C5 C4 H4A 109.7 . .
C5 C4 H4B 109.7 . .
I1 C7 H7A 109.5 . .
I1 C7 H7B 109.5 . .
I1 C7 H7C 109.5 . .
H7A C7 H7B 109.5 . .
H7A C7 H7C 109.5 . .
H7B C7 H7C 109.5 . .
O2 C3 H3A 109.9 . .
O2 C3 H3B 109.9 . .
O2 C3 C2 109.1(3) . .
H3A C3 H3B 108.3 . .
C2 C3 H3A 109.9 . .
C2 C3 H3B 109.9 . .
O3 C5 C4 109.7(3) . .
O3 C5 H5A 109.7 . .
O3 C5 H5B 109.7 . .
C4 C5 H5A 109.7 . .
C4 C5 H5B 109.7 . .
H5A C5 H5B 108.2 . .
O1 C1 H1A 109.8 . .
O1 C1 H1B 109.8 . .
O1 C1 C6 109.3(3) . 3_666
H1A C1 H1B 108.3 . .
C6 C1 H1A 109.8 3_666 .
C6 C1 H1B 109.8 3_666 .
O1 C2 C3 109.3(3) . .
O1 C2 H2A 109.8 . .
O1 C2 H2B 109.8 . .
C3 C2 H2A 109.8 . .
C3 C2 H2B 109.8 . .
H2A C2 H2B 108.3 . .
O3 C6 C1 110.4(4) . 3_666
O3 C6 H6A 109.6 . .
O3 C6 H6B 109.6 . .
C1 C6 H6A 109.6 3_666 .
C1 C6 H6B 109.6 3_666 .
H6A C6 H6B 108.1 . .

loop_
_geom_bond_atom_site_label_1
_geom_bond_atom_site_label_2
_geom_bond_distance
_geom_bond_site_symmetry_2
I1 C7 2.120(3) .
O3 C5 1.397(5) .
O3 C6 1.431(5) .
O2 C4 1.419(5) .
O2 C3 1.398(5) .
O1 C1 1.401(5) .
O1 C2 1.425(5) .
C4 H4A 0.9700 .
C4 H4B 0.9700 .
C4 C5 1.480(7) .
C7 H7A 0.9600 .
C7 H7B 0.9600 .
C7 H7C 0.9600 .
C3 H3A 0.9700 .
C3 H3B 0.9700 .
C3 C2 1.483(6) .
C5 H5A 0.9700 .
C5 H5B 0.9700 .
C1 H1A 0.9700 .
C1 H1B 0.9700 .
C1 C6 1.480(7) 3_666
C2 H2A 0.9700 .
C2 H2B 0.9700 .
C6 C1 1.480(7) 3_666
C6 H6A 0.9700 .
C6 H6B 0.9700 .

loop_
_geom_torsion_atom_site_label_1
_geom_torsion_atom_site_label_2
_geom_torsion_atom_site_label_3
_geom_torsion_atom_site_label_4
_geom_torsion
_geom_torsion_site_symmetry_4
O2 C4 C5 O3 71.7(4) .
O2 C3 C2 O1 -72.2(4) .
C4 O2 C3 C2 -179.4(3) .
C3 O2 C4 C5 -176.5(3) .
C5 O3 C6 C1 175.8(3) 3_666
C1 O1 C2 C3 178.1(4) .
C2 O1 C1 C6 -178.3(4) 3_666
C6 O3 C5 C4 -179.6(3) .
